data_4349596
loop_
_publ_author_name
'Mahmoudi, Ghodrat'
'Safin, Damir A.'
'Mitoraj, Mariusz P.'
'Amini, Mojtaba'
'Kubicki, Maciej'
'Doert, Thomas'
'Locherer, Franziska'
'Fleck, Michel'

_publ_section_title
;
 Anion-driven tetrel bond-induced engineering of lead(ii) architectures
 with N&#x2032;-(1-(2-pyridyl)ethylidene)nicotinohydrazide: experimental
 and theoretical findings
;
_journal_issue 1
_journal_name_full 'Inorganic Chemistry Frontiers'
_journal_page_first 171
_journal_paper_doi 10.1039/C6QI00477F
_journal_volume 4
_journal_year 2017
_chemical_formula_moiety 'C13 H11 N5 O3 Pb'
_chemical_formula_sum 'C13 H11 N5 O3 Pb'
_chemical_formula_weight 492.46
_space_group_crystal_system monoclinic
_space_group_IT_number 14
_space_group_name_Hall '-P 2ybc'
_space_group_name_H-M_alt 'P 1 21/c 1'
_atom_sites_solution_hydrogens geom
_audit_creation_method SHELXL-2013
_audit_update_record
;
2015-04-14 deposited with the CCDC.
2016-11-25 downloaded from the CCDC.
;
_cell_angle_alpha 90
_cell_angle_beta 102.149(2)
_cell_angle_gamma 90
_cell_formula_units_Z 4
_cell_length_a 15.4332(16)
_cell_length_b 9.3720(10)
_cell_length_c 10.1192(10)
_cell_measurement_temperature 193(2)
_cell_volume 1430.9(3)
_computing_cell_refinement 'Bruker SAINT'
_computing_data_collection 'Bruker SMART'
_computing_data_reduction 'Bruker SAINT'
_computing_molecular_graphics 'Mercury (MacRae et al., 2009)'
_computing_publication_material 'SHELXL-2013 (Sheldrick, 2013)'
_computing_structure_refinement 'SHELXL-2013 (Sheldrick, 2013)'
_computing_structure_solution 'SIR92 (Altomare et al., 1993)'
_diffrn_ambient_temperature 193(2)
_diffrn_measured_fraction_theta_full 1.000
_diffrn_measured_fraction_theta_max 0.998
_diffrn_measurement_device_type 'Bruker SMART1000 CCD'
_diffrn_measurement_method '\f and \w scans'
_diffrn_radiation_monochromator graphite
_diffrn_radiation_source 'fine-focus sealed tube'
_diffrn_radiation_type MoK\a
_diffrn_radiation_wavelength 0.71073
_diffrn_reflns_av_R_equivalents 0.0440
_diffrn_reflns_av_unetI/netI 0.0416
_diffrn_reflns_Laue_measured_fraction_full 1.000
_diffrn_reflns_Laue_measured_fraction_max 0.998
_diffrn_reflns_limit_h_max 18
_diffrn_reflns_limit_h_min -18
_diffrn_reflns_limit_k_max 11
_diffrn_reflns_limit_k_min -10
_diffrn_reflns_limit_l_max 12
_diffrn_reflns_limit_l_min -12
_diffrn_reflns_number 10487
_diffrn_reflns_point_group_measured_fraction_full 1.000
_diffrn_reflns_point_group_measured_fraction_max 0.998
_diffrn_reflns_theta_full 25.000
_diffrn_reflns_theta_max 25.032
_diffrn_reflns_theta_min 2.558
_exptl_absorpt_coefficient_mu 11.812
_exptl_absorpt_correction_T_max 0.6494
_exptl_absorpt_correction_T_min 0.0720
_exptl_absorpt_correction_type multi-scan
_exptl_absorpt_process_details 'SADABS, Bruker-AXS, 2010'
_exptl_crystal_colour colourless
_exptl_crystal_density_diffrn 2.286
_exptl_crystal_description block
_exptl_crystal_F_000 920
_exptl_crystal_size_max 0.470
_exptl_crystal_size_mid 0.420
_exptl_crystal_size_min 0.040
_refine_diff_density_max 1.480
_refine_diff_density_min -2.465
_refine_diff_density_rms 0.238
_refine_ls_extinction_method none
_refine_ls_goodness_of_fit_ref 1.081
_refine_ls_hydrogen_treatment constr
_refine_ls_matrix_type full
_refine_ls_number_parameters 200
_refine_ls_number_reflns 2521
_refine_ls_number_restraints 0
_refine_ls_restrained_S_all 1.081
_refine_ls_R_factor_all 0.0331
_refine_ls_R_factor_gt 0.0291
_refine_ls_shift/su_max 0.001
_refine_ls_shift/su_mean 0.000
_refine_ls_structure_factor_coef Fsqd
_refine_ls_weighting_details 'w=1/[\s^2^(Fo^2^)+(0.0540P)^2^] where P=(Fo^2^+2Fc^2^)/3'
_refine_ls_weighting_scheme calc
_refine_ls_wR_factor_gt 0.0797
_refine_ls_wR_factor_ref 0.0829
_reflns_Friedel_coverage 0.000
_reflns_number_gt 2276
_reflns_number_total 2521
_reflns_threshold_expression 'I > 2\s(I)'
_cod_data_source_file c6qi00477f2.cif
_cod_data_source_block 5
_cod_original_sg_symbol_H-M 'P 21/c'
_cod_database_code 4349596
_shelx_space_group_comment
;
The symmetry employed for this shelxl refinement is uniquely defined
by the following loop, which should always be used as a source of
symmetry information in preference to the above space-group names.
They are only intended as comments.
;
_shelx_estimated_absorpt_t_min 0.072
_shelx_estimated_absorpt_t_max 0.649
_shelxl_version_number 2013-4

loop_
_space_group_symop_operation_xyz
'x, y, z'
'-x, y+1/2, -z+1/2'
'-x, -y, -z'
'x, -y-1/2, z-1/2'

loop_
_atom_site_label
_atom_site_type_symbol
_atom_site_fract_x
_atom_site_fract_y
_atom_site_fract_z
_atom_site_U_iso_or_equiv
_atom_site_adp_type
_atom_site_occupancy
_atom_site_site_symmetry_order
_atom_site_calc_flag
_atom_site_refinement_flags_posn
_atom_site_refinement_flags_adp
Pb1 Pb 0.27358(2) 0.70284(2) 0.76428(2) 0.01712(12) Uani 1 1 d . .
N1A N 0.6290(3) 0.9744(5) 0.6146(4) 0.0193(10) Uani 1 1 d . .
C2A C 0.5562(4) 0.9156(6) 0.6430(5) 0.0200(12) Uani 1 1 d . .
H2A H 0.5350 0.9516 0.7181 0.024 Uiso 1 1 calc R U
C3A C 0.5095(4) 0.8040(5) 0.5684(6) 0.0186(13) Uani 1 1 d . .
C4A C 0.5423(4) 0.7513(7) 0.4595(5) 0.0208(12) Uani 1 1 d . .
H4A H 0.5144 0.6726 0.4085 0.025 Uiso 1 1 calc R U
C5A C 0.6158(5) 0.8150(6) 0.4267(6) 0.0244(14) Uani 1 1 d . .
H5A H 0.6378 0.7834 0.3509 0.029 Uiso 1 1 calc R U
C6A C 0.6566(4) 0.9255(6) 0.5065(5) 0.0229(12) Uani 1 1 d . .
H6A H 0.7069 0.9690 0.4833 0.028 Uiso 1 1 calc R U
C7A C 0.4290(4) 0.7455(6) 0.6052(5) 0.0198(12) Uani 1 1 d . .
O7A O 0.4010(3) 0.8037(4) 0.7019(4) 0.0230(9) Uani 1 1 d . .
N8A N 0.3906(3) 0.6374(5) 0.5284(4) 0.0182(10) Uani 1 1 d . .
N9A N 0.3175(3) 0.5859(4) 0.5717(4) 0.0180(9) Uani 1 1 d . .
C10A C 0.2682(4) 0.4921(5) 0.4969(5) 0.0187(11) Uani 1 1 d . .
C101 C 0.2841(4) 0.4405(6) 0.3624(5) 0.0228(12) Uani 1 1 d . .
H10C H 0.3392 0.4823 0.3462 0.034 Uiso 1 1 calc R U
H10B H 0.2345 0.4695 0.2901 0.034 Uiso 1 1 calc R U
H10A H 0.2890 0.3362 0.3638 0.034 Uiso 1 1 calc R U
C11A C 0.1915(4) 0.4375(6) 0.5464(5) 0.0224(12) Uani 1 1 d . .
N12A N 0.1722(3) 0.5039(5) 0.6545(4) 0.0228(10) Uani 1 1 d . .
C13A C 0.1022(4) 0.4597(7) 0.7016(6) 0.0313(14) Uani 1 1 d . .
H13A H 0.0879 0.5092 0.7761 0.038 Uiso 1 1 calc R U
C14A C 0.0496(5) 0.3457(8) 0.6478(7) 0.0414(17) Uani 1 1 d . .
H14A H -0.0001 0.3177 0.6832 0.050 Uiso 1 1 calc R U
C15A C 0.0723(6) 0.2732(9) 0.5395(8) 0.045(2) Uani 1 1 d . .
H15A H 0.0403 0.1906 0.5028 0.055 Uiso 1 1 calc R U
C16A C 0.1414(5) 0.3226(7) 0.4867(7) 0.0373(17) Uani 1 1 d . .
H16A H 0.1550 0.2783 0.4091 0.045 Uiso 1 1 calc R U
N1B N 0.1271(3) 0.8797(6) 0.5578(5) 0.0360(13) Uani 1 1 d . .
O11B O 0.1101(3) 0.8601(7) 0.6701(5) 0.0506(13) Uani 1 1 d . .
O12B O 0.2007(3) 0.8299(5) 0.5468(4) 0.0303(10) Uani 1 1 d . .

loop_
_atom_site_aniso_label
_atom_site_aniso_U_11
_atom_site_aniso_U_22
_atom_site_aniso_U_33
_atom_site_aniso_U_23
_atom_site_aniso_U_13
_atom_site_aniso_U_12
Pb1 0.01851(18) 0.01867(17) 0.01587(16) -0.00058(6) 0.00743(11) 0.00040(7)
N1A 0.016(3) 0.020(2) 0.021(2) 0.0043(18) 0.0023(19) -0.001(2)
C2A 0.022(3) 0.021(3) 0.018(2) 0.004(2) 0.005(2) 0.001(2)
C3A 0.020(3) 0.019(3) 0.016(3) 0.0051(19) 0.003(2) 0.003(2)
C4A 0.022(3) 0.023(3) 0.018(3) -0.003(2) 0.004(2) -0.003(3)
C5A 0.030(4) 0.025(3) 0.020(3) -0.001(2) 0.009(3) 0.003(3)
C6A 0.024(3) 0.022(3) 0.026(3) 0.006(2) 0.010(2) 0.000(2)
C7A 0.026(3) 0.018(3) 0.014(3) 0.004(2) 0.003(2) 0.000(3)
O7A 0.022(2) 0.030(2) 0.019(2) -0.0070(14) 0.0101(17) -0.0061(16)
N8A 0.019(3) 0.021(2) 0.015(2) 0.0002(17) 0.0055(18) -0.004(2)
N9A 0.021(3) 0.020(2) 0.014(2) 0.0025(17) 0.0062(18) 0.000(2)
C10A 0.020(3) 0.018(3) 0.018(2) 0.001(2) 0.003(2) 0.001(2)
C101 0.029(3) 0.021(3) 0.020(3) 0.000(2) 0.009(2) -0.002(2)
C11A 0.018(3) 0.026(3) 0.022(3) 0.003(2) 0.002(2) -0.001(2)
N12A 0.019(3) 0.027(2) 0.024(2) -0.001(2) 0.008(2) -0.003(2)
C13A 0.030(4) 0.035(3) 0.032(3) 0.000(3) 0.014(3) -0.003(3)
C14A 0.029(4) 0.051(4) 0.047(4) 0.001(3) 0.016(3) -0.015(4)
C15A 0.036(5) 0.052(4) 0.049(5) -0.014(3) 0.011(4) -0.023(4)
C16A 0.032(4) 0.042(4) 0.041(4) -0.011(3) 0.014(3) -0.013(3)
N1B 0.017(3) 0.045(3) 0.042(3) 0.003(3) -0.002(2) 0.005(3)
O11B 0.030(3) 0.083(4) 0.043(3) 0.000(3) 0.016(2) 0.008(3)
O12B 0.027(3) 0.035(2) 0.031(2) 0.0071(19) 0.0100(19) 0.003(2)

loop_
_atom_type_symbol
_atom_type_description
_atom_type_scat_dispersion_real
_atom_type_scat_dispersion_imag
_atom_type_scat_source
C C 0.0033 0.0016 'International Tables Vol C Tables 4.2.6.8 and 6.1.1.4'
H H 0.0000 0.0000 'International Tables Vol C Tables 4.2.6.8 and 6.1.1.4'
N N 0.0061 0.0033 'International Tables Vol C Tables 4.2.6.8 and 6.1.1.4'
O O 0.0106 0.0060 'International Tables Vol C Tables 4.2.6.8 and 6.1.1.4'
Pb Pb -3.3944 10.1111 'International Tables Vol C Tables 4.2.6.8 and 6.1.1.4'

loop_
_geom_angle_atom_site_label_1
_geom_angle_atom_site_label_2
_geom_angle_atom_site_label_3
_geom_angle
_geom_angle_site_symmetry_3
O7A Pb1 N9A 65.51(13) .
O7A Pb1 N12A 130.02(13) .
N9A Pb1 N12A 64.62(14) .
O7A Pb1 O12B 79.92(14) .
N9A Pb1 O12B 70.63(14) .
N12A Pb1 O12B 81.11(14) .
O7A Pb1 N1A 91.28(14) 2_646
N9A Pb1 N1A 77.83(13) 2_646
N12A Pb1 N1A 81.49(15) 2_646
O12B Pb1 N1A 148.14(13) 2_646
C2A N1A C6A 117.5(5) .
C2A N1A Pb1 129.1(3) 2_656
C6A N1A Pb1 113.1(4) 2_656
N1A C2A C3A 123.7(5) .
N1A C2A H2A 118.2 .
C3A C2A H2A 118.2 .
C4A C3A C2A 117.4(6) .
C4A C3A C7A 122.1(5) .
C2A C3A C7A 120.5(5) .
C5A C4A C3A 119.2(5) .
C5A C4A H4A 120.4 .
C3A C4A H4A 120.4 .
C6A C5A C4A 118.7(5) .
C6A C5A H5A 120.7 .
C4A C5A H5A 120.7 .
N1A C6A C5A 123.5(5) .
N1A C6A H6A 118.3 .
C5A C6A H6A 118.3 .
O7A C7A N8A 126.3(5) .
O7A C7A C3A 118.3(5) .
N8A C7A C3A 115.4(5) .
C7A O7A Pb1 117.7(3) .
C7A N8A N9A 111.8(4) .
C10A N9A N8A 118.0(4) .
C10A N9A Pb1 122.7(3) .
N8A N9A Pb1 118.5(3) .
N9A C10A C11A 116.8(4) .
N9A C10A C101 123.8(5) .
C11A C10A C101 119.4(5) .
C10A C101 H10C 109.5 .
C10A C101 H10B 109.5 .
H10C C101 H10B 109.5 .
C10A C101 H10A 109.5 .
H10C C101 H10A 109.5 .
H10B C101 H10A 109.5 .
N12A C11A C16A 120.9(6) .
N12A C11A C10A 116.7(5) .
C16A C11A C10A 122.4(5) .
C13A N12A C11A 118.8(5) .
C13A N12A Pb1 122.9(4) .
C11A N12A Pb1 118.3(4) .
N12A C13A C14A 123.5(6) .
N12A C13A H13A 118.3 .
C14A C13A H13A 118.3 .
C13A C14A C15A 117.5(6) .
C13A C14A H14A 121.3 .
C15A C14A H14A 121.3 .
C16A C15A C14A 119.1(7) .
C16A C15A H15A 120.4 .
C14A C15A H15A 120.4 .
C15A C16A C11A 120.0(6) .
C15A C16A H16A 120.0 .
C11A C16A H16A 120.0 .
O11B N1B O12B 113.5(5) .
N1B O12B Pb1 109.9(3) .

loop_
_geom_bond_atom_site_label_1
_geom_bond_atom_site_label_2
_geom_bond_distance
_geom_bond_site_symmetry_2
Pb1 O7A 2.384(4) .
Pb1 N9A 2.452(4) .
Pb1 N12A 2.535(5) .
Pb1 O12B 2.547(4) .
Pb1 N1A 2.752(4) 2_646
N1A C2A 1.335(7) .
N1A C6A 1.336(7) .
N1A Pb1 2.752(4) 2_656
C2A C3A 1.398(8) .
C2A H2A 0.9500 .
C3A C4A 1.396(8) .
C3A C7A 1.476(9) .
C4A C5A 1.383(9) .
C4A H4A 0.9500 .
C5A C6A 1.380(8) .
C5A H5A 0.9500 .
C6A H6A 0.9500 .
C7A O7A 1.273(7) .
C7A N8A 1.337(7) .
N8A N9A 1.380(6) .
N9A C10A 1.298(7) .
C10A C11A 1.471(8) .
C10A C101 1.512(7) .
C101 H10C 0.9800 .
C101 H10B 0.9800 .
C101 H10A 0.9800 .
C11A N12A 1.345(7) .
C11A C16A 1.388(9) .
N12A C13A 1.335(8) .
C13A C14A 1.383(9) .
C13A H13A 0.9500 .
C14A C15A 1.396(10) .
C14A H14A 0.9500 .
C15A C16A 1.370(11) .
C15A H15A 0.9500 .
C16A H16A 0.9500 .
N1B O11B 1.233(7) .
N1B O12B 1.254(7) .

loop_
_geom_torsion_atom_site_label_1
_geom_torsion_atom_site_label_2
_geom_torsion_atom_site_label_3
_geom_torsion_atom_site_label_4
_geom_torsion
_geom_torsion_site_symmetry_1
C6A N1A C2A C3A 1.9(8) .
Pb1 N1A C2A C3A 176.1(4) 2_656
N1A C2A C3A C4A 0.8(8) .
N1A C2A C3A C7A -179.4(5) .
C2A C3A C4A C5A -3.0(8) .
C7A C3A C4A C5A 177.2(5) .
C3A C4A C5A C6A 2.5(9) .
C2A N1A C6A C5A -2.4(8) .
Pb1 N1A C6A C5A -177.6(5) 2_656
C4A C5A C6A N1A 0.2(9) .
C4A C3A C7A O7A -176.8(5) .
C2A C3A C7A O7A 3.4(8) .
C4A C3A C7A N8A 1.0(8) .
C2A C3A C7A N8A -178.8(5) .
N8A C7A O7A Pb1 4.4(7) .
C3A C7A O7A Pb1 -178.1(4) .
O7A C7A N8A N9A -4.3(8) .
C3A C7A N8A N9A 178.1(4) .
C7A N8A N9A C10A 172.1(5) .
C7A N8A N9A Pb1 2.0(5) .
N8A N9A C10A C11A 179.1(4) .
Pb1 N9A C10A C11A -11.2(6) .
N8A N9A C10A C101 -2.5(7) .
Pb1 N9A C10A C101 167.2(4) .
N9A C10A C11A N12A 9.1(7) .
C101 C10A C11A N12A -169.3(5) .
N9A C10A C11A C16A -170.4(6) .
C101 C10A C11A C16A 11.2(8) .
C16A C11A N12A C13A -1.7(9) .
C10A C11A N12A C13A 178.9(5) .
C16A C11A N12A Pb1 176.4(5) .
C10A C11A N12A Pb1 -3.1(6) .
C11A N12A C13A C14A 2.1(9) .
Pb1 N12A C13A C14A -175.9(5) .
N12A C13A C14A C15A 0.7(11) .
C13A C14A C15A C16A -3.9(12) .
C14A C15A C16A C11A 4.3(12) .
N12A C11A C16A C15A -1.5(11) .
C10A C11A C16A C15A 177.9(7) .
O11B N1B O12B Pb1 2.5(6) .
